data_7711681
loop_
_publ_author_name
'Sundaramoorthy, Santhoshkumar'
'Chernatynskiy, Aleksandr V.'
'Gerasimchuk, Nikolay'
'Choudhury, Amitava'

_publ_section_title
;
 Lithium Selenometallates of Triel Elements, Li5MSe4 (M = Al and Ga),
 Aliovalent Doping and Their Ionic Conductivity
;
_journal_name_full 'Dalton Transactions'
_journal_paper_doi 10.1039/D2DT02843C
_journal_year 2022
_chemical_formula_sum 'Ga Li5 Se4'
_chemical_formula_weight 420.26
_space_group_crystal_system monoclinic
_space_group_IT_number 11
_space_group_name_Hall '-P 2yb'
_space_group_name_H-M_alt 'P 1 21/m 1'
_audit_creation_method SHELXL-2018/3
_audit_update_record
;
2022-08-30 deposited with the CCDC.	2022-11-01 downloaded from the CCDC.
;
_cell_angle_alpha 90
_cell_angle_beta 90.293(3)
_cell_angle_gamma 90
_cell_formula_units_Z 2
_cell_length_a 6.5565(16)
_cell_length_b 8.253(2)
_cell_length_c 7.1966(17)
_cell_measurement_reflns_used 1498
_cell_measurement_temperature 298(2)
_cell_measurement_theta_max 28.25
_cell_measurement_theta_min 2.83
_cell_volume 389.41(16)
_computing_cell_refinement 'Bruker SAINT'
_computing_data_collection 'Bruker APEX2'
_computing_data_reduction 'Bruker SAINT'
_computing_molecular_graphics 'Bruker SHELXTL'
_computing_publication_material 'Bruker SHELXTL'
_computing_structure_refinement 'SHELXL-2018/3 (Sheldrick, 2018)'
_computing_structure_solution 'SHELXS-97 (Sheldrick, 2008)'
_diffrn_ambient_temperature 298(2)
_diffrn_measured_fraction_theta_full 1.000
_diffrn_measured_fraction_theta_max 0.981
_diffrn_measurement_device_type 'Bruker APEX-II CCD'
_diffrn_measurement_method '\f and \w scans'
_diffrn_radiation_type MoK\a
_diffrn_radiation_wavelength 0.71073
_diffrn_reflns_av_R_equivalents 0.0458
_diffrn_reflns_av_unetI/netI 0.0458
_diffrn_reflns_Laue_measured_fraction_full 1.000
_diffrn_reflns_Laue_measured_fraction_max 0.981
_diffrn_reflns_limit_h_max 8
_diffrn_reflns_limit_h_min -8
_diffrn_reflns_limit_k_max 10
_diffrn_reflns_limit_k_min -10
_diffrn_reflns_limit_l_max 9
_diffrn_reflns_limit_l_min -9
_diffrn_reflns_number 3488
_diffrn_reflns_point_group_measured_fraction_full 1.000
_diffrn_reflns_point_group_measured_fraction_max 0.981
_diffrn_reflns_theta_full 25.242
_diffrn_reflns_theta_max 28.277
_diffrn_reflns_theta_min 2.830
_diffrn_source 'sealed tube'
_exptl_absorpt_coefficient_mu 22.112
_exptl_absorpt_correction_T_max 0.7457
_exptl_absorpt_correction_T_min 0.3849
_exptl_absorpt_correction_type multi-scan
_exptl_absorpt_process_details '(SADABS; Bruker, 2008)'
_exptl_crystal_colour Orange
_exptl_crystal_density_diffrn 3.584
_exptl_crystal_density_meas ?
_exptl_crystal_density_method none
_exptl_crystal_description Plates
_exptl_crystal_F_000 364
_exptl_crystal_size_max 0.200
_exptl_crystal_size_mid 0.100
_exptl_crystal_size_min 0.100
_refine_diff_density_max 1.722
_refine_diff_density_min -1.817
_refine_diff_density_rms 0.334
_refine_ls_extinction_method none
_refine_ls_goodness_of_fit_ref 1.093
_refine_ls_hydrogen_treatment undef
_refine_ls_matrix_type full
_refine_ls_number_parameters 52
_refine_ls_number_reflns 1003
_refine_ls_number_restraints 18
_refine_ls_restrained_S_all 1.090
_refine_ls_R_factor_all 0.0416
_refine_ls_R_factor_gt 0.0364
_refine_ls_shift/su_max 0.000
_refine_ls_shift/su_mean 0.000
_refine_ls_structure_factor_coef Fsqd
_refine_ls_weighting_details 'w=1/[\s^2^(Fo^2^)+(0.0560P)^2^+0.2930P] where P=(Fo^2^+2Fc^2^)/3'
_refine_ls_weighting_scheme calc
_refine_ls_wR_factor_gt 0.0941
_refine_ls_wR_factor_ref 0.0961
_reflns_Friedel_coverage 0.000
_reflns_number_gt 886
_reflns_number_total 1003
_reflns_threshold_expression 'I > 2\s(I)'
_cod_data_source_file d2dt02843c2.cif
_cod_data_source_block s1_CCDC2
_cod_depositor_comments
;
The following automatic conversions were performed:

data item '_exptl_crystal_density_meas' value 'none' was changed to
'?' -- the value is perceived as not measured.

Automatic conversion script
Id: cif_fix_values 7556 2019-12-06 15:28:31Z antanas 
;
_cod_original_cell_volume 389.39(16)
_cod_original_sg_symbol_H-M 'P 21/m'
_cod_database_code 7711681
_shelx_shelxl_version_number 2018/3
_shelx_space_group_comment
;
The symmetry employed for this shelxl refinement is uniquely defined
by the following loop, which should always be used as a source of
symmetry information in preference to the above space-group names.
They are only intended as comments.
;
_shelx_estimated_absorpt_t_min 0.096
_shelx_estimated_absorpt_t_max 0.216

loop_
_space_group_symop_operation_xyz
'x, y, z'
'-x, y+1/2, -z'
'-x, -y, -z'
'x, -y-1/2, z'

loop_
_atom_site_label
_atom_site_type_symbol
_atom_site_fract_x
_atom_site_fract_y
_atom_site_fract_z
_atom_site_U_iso_or_equiv
_atom_site_adp_type
_atom_site_occupancy
_atom_site_site_symmetry_order
_atom_site_calc_flag
_atom_site_refinement_flags_posn
_atom_site_refinement_flags_adp
_atom_site_refinement_flags_occupancy
_atom_site_disorder_assembly
_atom_site_disorder_group
Ga1 Ga 0.12942(11) 0.250000 0.67078(10) 0.0062(2) Uani 1 2 d S TU P . .
Se1 Se 0.25844(9) 0.250000 0.35938(9) 0.0070(2) Uani 1 2 d S TU P . .
Se2 Se -0.23926(9) 0.250000 0.67419(9) 0.0065(2) Uani 1 2 d S TU P . .
Se3 Se 0.26022(7) 0.48676(6) 0.82999(7) 0.00750(18) Uani 1 1 d . U . . .
Li1 Li 0.1375(15) 0.4880(10) 0.1666(13) 0.0112(18) Uani 1 1 d . U . . .
Li3 Li -0.1426(17) 0.250000 0.3345(15) 0.005(2) Uiso 1 2 d S . P . .
Li2 Li 0.505(2) 0.250000 0.969(2) 0.033(3) Uani 1 2 d S TU P . .
Li4 Li 0.500000 0.500000 0.500000 0.024(3) Uani 1 2 d S U P . .

loop_
_atom_site_aniso_label
_atom_site_aniso_U_11
_atom_site_aniso_U_22
_atom_site_aniso_U_33
_atom_site_aniso_U_23
_atom_site_aniso_U_13
_atom_site_aniso_U_12
Ga1 0.0035(4) 0.0133(4) 0.0017(4) 0.000 -0.0006(3) 0.000
Se1 0.0057(4) 0.0132(4) 0.0021(3) 0.000 0.0013(2) 0.000
Se2 0.0013(3) 0.0138(4) 0.0045(4) 0.000 0.0001(2) 0.000
Se3 0.0052(3) 0.0141(3) 0.0031(3) -0.00125(17) -0.0014(2) -0.00192(16)
Li1 0.016(5) 0.008(4) 0.009(4) 0.000(3) 0.003(3) -0.002(3)
Li2 0.014(7) 0.053(9) 0.031(7) 0.000 -0.009(5) 0.000
Li4 0.007(7) 0.034(8) 0.031(7) -0.003(5) 0.006(5) -0.010(5)

loop_
_atom_type_symbol
_atom_type_description
_atom_type_scat_dispersion_real
_atom_type_scat_dispersion_imag
_atom_type_scat_source
Li Li -0.0003 0.0001 'International Tables Vol C Tables 4.2.6.8 and 6.1.1.4'
Ga Ga 0.2307 1.6083 'International Tables Vol C Tables 4.2.6.8 and 6.1.1.4'
Se Se -0.0929 2.2259 'International Tables Vol C Tables 4.2.6.8 and 6.1.1.4'

loop_
_geom_angle_atom_site_label_1
_geom_angle_atom_site_label_2
_geom_angle_atom_site_label_3
_geom_angle
_geom_angle_site_symmetry_1
_geom_angle_site_symmetry_3
_geom_angle_publ_flag
Se1 Ga1 Se2 111.52(4) . . ?
Se1 Ga1 Se3 108.45(3) . 4_565 ?
Se2 Ga1 Se3 110.31(2) . 4_565 ?
Se1 Ga1 Se3 108.45(3) . . ?
Se2 Ga1 Se3 110.31(2) . . ?
Se3 Ga1 Se3 107.69(4) 4_565 . ?
Se1 Ga1 Li3 57.1(2) . . ?
Se2 Ga1 Li3 54.4(2) . . ?
Se3 Ga1 Li3 126.154(19) 4_565 . ?
Se3 Ga1 Li3 126.153(19) . . ?
Se1 Ga1 Li1 124.71(18) . 2_546 ?
Se2 Ga1 Li1 54.18(18) . 2_546 ?
Se3 Ga1 Li1 56.18(18) 4_565 2_546 ?
Se3 Ga1 Li1 126.80(19) . 2_546 ?
Li3 Ga1 Li1 88.2(2) . 2_546 ?
Se1 Ga1 Li1 124.71(18) . 3_566 ?
Se2 Ga1 Li1 54.18(18) . 3_566 ?
Se3 Ga1 Li1 126.80(19) 4_565 3_566 ?
Se3 Ga1 Li1 56.18(18) . 3_566 ?
Li3 Ga1 Li1 88.2(2) . 3_566 ?
Li1 Ga1 Li1 91.4(3) 2_546 3_566 ?
Se1 Ga1 Li2 110.3(3) . . ?
Se2 Ga1 Li2 138.2(3) . . ?
Se3 Ga1 Li2 54.77(5) 4_565 . ?
Se3 Ga1 Li2 54.77(5) . . ?
Li3 Ga1 Li2 167.4(4) . . ?
Li1 Ga1 Li2 100.5(3) 2_546 . ?
Li1 Ga1 Li2 100.5(3) 3_566 . ?
Ga1 Se1 Li1 113.6(2) . 4_565 ?
Ga1 Se1 Li1 113.6(2) . . ?
Li1 Se1 Li1 101.9(4) 4_565 . ?
Ga1 Se1 Li3 73.0(2) . . ?
Li1 Se1 Li3 69.7(3) 4_565 . ?
Li1 Se1 Li3 69.7(3) . . ?
Ga1 Se1 Li4 82.14(2) . . ?
Li1 Se1 Li4 161.7(2) 4_565 . ?
Li1 Se1 Li4 78.5(2) . . ?
Li3 Se1 Li4 126.13(10) . . ?
Ga1 Se1 Li4 82.14(2) . 2_646 ?
Li1 Se1 Li4 78.5(2) 4_565 2_646 ?
Li1 Se1 Li4 161.7(2) . 2_646 ?
Li3 Se1 Li4 126.13(10) . 2_646 ?
Li4 Se1 Li4 95.47(3) . 2_646 ?
Ga1 Se2 Li3 74.6(3) . . ?
Ga1 Se2 Li1 75.2(2) . 3_566 ?
Li3 Se2 Li1 111.7(2) . 3_566 ?
Ga1 Se2 Li1 75.2(2) . 2_546 ?
Li3 Se2 Li1 111.7(2) . 2_546 ?
Li1 Se2 Li1 117.1(4) 3_566 2_546 ?
Ga1 Se2 Li2 129.0(3) . 1_455 ?
Li3 Se2 Li2 156.4(4) . 1_455 ?
Li1 Se2 Li2 78.9(3) 3_566 1_455 ?
Li1 Se2 Li2 78.9(3) 2_546 1_455 ?
Ga1 Se2 Li4 124.898(19) . 2_546 ?
Li3 Se2 Li4 74.76(17) . 2_546 ?
Li1 Se2 Li4 159.7(2) 3_566 2_546 ?
Li1 Se2 Li4 75.3(2) 2_546 2_546 ?
Li2 Se2 Li4 88.5(2) 1_455 2_546 ?
Ga1 Se2 Li4 124.898(19) . 1_455 ?
Li3 Se2 Li4 74.76(17) . 1_455 ?
Li1 Se2 Li4 75.3(2) 3_566 1_455 ?
Li1 Se2 Li4 159.7(2) 2_546 1_455 ?
Li2 Se2 Li4 88.5(2) 1_455 1_455 ?
Li4 Se2 Li4 88.59(3) 2_546 1_455 ?
Ga1 Se3 Li1 109.85(19) . 1_556 ?
Ga1 Se3 Li3 110.9(2) . 3_566 ?
Li1 Se3 Li3 109.6(3) 1_556 3_566 ?
Ga1 Se3 Li1 73.61(19) . 3_566 ?
Li1 Se3 Li1 70.9(4) 1_556 3_566 ?
Li3 Se3 Li1 69.1(3) 3_566 3_566 ?
Ga1 Se3 Li2 78.6(2) . . ?
Li1 Se3 Li2 80.9(4) 1_556 . ?
Li3 Se3 Li2 161.1(3) 3_566 . ?
Li1 Se3 Li2 129.8(3) 3_566 . ?
Ga1 Se3 Li4 80.36(2) . . ?
Li1 Se3 Li4 164.7(2) 1_556 . ?
Li3 Se3 Li4 75.6(2) 3_566 . ?
Li1 Se3 Li4 123.9(2) 3_566 . ?
Li2 Se3 Li4 90.5(3) . . ?
Ga1 Se3 Li2 169.8(2) . 3_667 ?
Li1 Se3 Li2 72.9(4) 1_556 3_667 ?
Li3 Se3 Li2 76.4(3) 3_566 3_667 ?
Li1 Se3 Li2 116.3(3) 3_566 3_667 ?
Li2 Se3 Li2 92.41(5) . 3_667 ?
Li4 Se3 Li2 95.1(3) . 3_667 ?
Se1 Li1 Se2 109.5(4) . 3_566 ?
Se1 Li1 Se3 114.7(3) . 1_554 ?
Se2 Li1 Se3 110.4(3) 3_566 1_554 ?
Se1 Li1 Se3 111.5(3) . 3_566 ?
Se2 Li1 Se3 100.8(3) 3_566 3_566 ?
Se3 Li1 Se3 109.1(4) 1_554 3_566 ?
Se1 Li1 Li3 56.8(3) . . ?
Se2 Li1 Li3 123.1(4) 3_566 . ?
Se3 Li1 Li3 125.8(4) 1_554 . ?
Se3 Li1 Li3 55.0(3) 3_566 . ?
Se1 Li1 Li1 132.4(5) . 3_565 ?
Se2 Li1 Li1 117.5(4) 3_566 3_565 ?
Se3 Li1 Li1 55.5(3) 1_554 3_565 ?
Se3 Li1 Li1 53.6(3) 3_566 3_565 ?
Li3 Li1 Li1 89.9(5) . 3_565 ?
Se1 Li1 Ga1 121.6(4) . 3_566 ?
Se2 Li1 Ga1 50.67(16) 3_566 3_566 ?
Se3 Li1 Ga1 123.8(3) 1_554 3_566 ?
Se3 Li1 Ga1 50.21(17) 3_566 3_566 ?
Li3 Li1 Ga1 87.4(3) . 3_566 ?
Li1 Li1 Ga1 85.2(4) 3_565 3_566 ?
Se1 Li1 Li2 116.4(4) . 3_666 ?
Se2 Li1 Li2 52.9(3) 3_566 3_666 ?
Se3 Li1 Li2 60.0(3) 1_554 3_666 ?
Se3 Li1 Li2 130.7(3) 3_566 3_666 ?
Li3 Li1 Li2 171.9(5) . 3_666 ?
Li1 Li1 Li2 98.2(5) 3_565 3_666 ?
Ga1 Li1 Li2 93.4(3) 3_566 3_666 ?
Se1 Li1 Li4 54.16(19) . . ?
Se2 Li1 Li4 58.01(19) 3_566 . ?
Se3 Li1 Li4 116.8(3) 1_554 . ?
Se3 Li1 Li4 133.7(3) 3_566 . ?
Li3 Li1 Li4 99.6(4) . . ?
Li1 Li1 Li4 170.5(5) 3_565 . ?
Ga1 Li1 Li4 96.4(3) 3_566 . ?
Li2 Li1 Li4 72.3(3) 3_666 . ?
Se1 Li1 Li2 64.0(3) . 1_554 ?
Se2 Li1 Li2 119.5(4) 3_566 1_554 ?
Se3 Li1 Li2 51.6(3) 1_554 1_554 ?
Se3 Li1 Li2 138.9(4) 3_566 1_554 ?
Li3 Li1 Li2 103.2(3) . 1_554 ?
Li1 Li1 Li2 97.4(5) 3_565 1_554 ?
Ga1 Li1 Li2 169.1(3) 3_566 1_554 ?
Li2 Li1 Li2 75.7(2) 3_666 1_554 ?
Li4 Li1 Li2 79.4(3) . 1_554 ?
Se2 Li3 Se3 111.5(3) . 2_546 ?
Se2 Li3 Se3 111.5(3) . 3_566 ?
Se3 Li3 Se3 114.0(4) 2_546 3_566 ?
Se2 Li3 Se1 100.9(4) . . ?
Se3 Li3 Se1 109.0(3) 2_546 . ?
Se3 Li3 Se1 109.0(3) 3_566 . ?
Se2 Li3 Li1 123.7(4) . 4_565 ?
Se3 Li3 Li1 55.9(2) 2_546 4_565 ?
Se3 Li3 Li1 123.8(5) 3_566 4_565 ?
Se1 Li3 Li1 53.5(3) . 4_565 ?
Se2 Li3 Li1 123.7(4) . . ?
Se3 Li3 Li1 123.8(5) 2_546 . ?
Se3 Li3 Li1 55.9(2) 3_566 . ?
Se1 Li3 Li1 53.5(3) . . ?
Li1 Li3 Li1 83.4(5) 4_565 . ?
Se2 Li3 Ga1 51.0(2) . . ?
Se3 Li3 Ga1 122.9(2) 2_546 . ?
Se3 Li3 Ga1 122.9(2) 3_566 . ?
Se1 Li3 Ga1 49.9(2) . . ?
Li1 Li3 Ga1 87.8(4) 4_565 . ?
Li1 Li3 Ga1 87.8(4) . . ?
Se2 Li3 Li4 58.42(19) . 2_546 ?
Se3 Li3 Li4 55.80(14) 2_546 2_546 ?
Se3 Li3 Li4 118.2(4) 3_566 2_546 ?
Se1 Li3 Li4 132.6(2) . 2_546 ?
Li1 Li3 Li4 100.00(19) 4_565 2_546 ?
Li1 Li3 Li4 173.9(5) . 2_546 ?
Ga1 Li3 Li4 97.3(3) . 2_546 ?
Se2 Li3 Li4 58.42(19) . 1_455 ?
Se3 Li3 Li4 118.2(4) 2_546 1_455 ?
Se3 Li3 Li4 55.80(14) 3_566 1_455 ?
Se1 Li3 Li4 132.6(2) . 1_455 ?
Li1 Li3 Li4 173.9(5) 4_565 1_455 ?
Li1 Li3 Li4 100.00(19) . 1_455 ?
Ga1 Li3 Li4 97.3(3) . 1_455 ?
Li4 Li3 Li4 76.1(2) 2_546 1_455 ?
Se2 Li3 Li2 124.0(4) . 1_454 ?
Se3 Li3 Li2 57.4(2) 2_546 1_454 ?
Se3 Li3 Li2 57.4(2) 3_566 1_454 ?
Se1 Li3 Li2 135.1(5) . 1_454 ?
Li1 Li3 Li2 95.9(4) 4_565 1_454 ?
Li1 Li3 Li2 95.9(4) . 1_454 ?
Ga1 Li3 Li2 175.0(5) . 1_454 ?
Li4 Li3 Li2 78.8(3) 2_546 1_454 ?
Li4 Li3 Li2 78.8(3) 1_455 1_454 ?
Se2 Li2 Se3 94.4(4) 1_655 4_565 ?
Se2 Li2 Se3 94.4(4) 1_655 . ?
Se3 Li2 Se3 91.9(4) 4_565 . ?
Se2 Li2 Se3 93.4(3) 1_655 3_667 ?
Se3 Li2 Se3 172.2(6) 4_565 3_667 ?
Se3 Li2 Se3 87.59(5) . 3_667 ?
Se2 Li2 Se3 93.4(3) 1_655 2_647 ?
Se3 Li2 Se3 87.59(5) 4_565 2_647 ?
Se3 Li2 Se3 172.2(6) . 2_647 ?
Se3 Li2 Se3 91.8(4) 3_667 2_647 ?
Se2 Li2 Ga1 87.2(4) 1_655 . ?
Se3 Li2 Ga1 46.7(2) 4_565 . ?
Se3 Li2 Ga1 46.7(2) . . ?
Se3 Li2 Ga1 134.05(19) 3_667 . ?
Se3 Li2 Ga1 134.05(19) 2_647 . ?
Se2 Li2 Li1 48.2(3) 1_655 3_666 ?
Se3 Li2 Li1 140.5(6) 4_565 3_666 ?
Se3 Li2 Li1 80.8(2) . 3_666 ?
Se3 Li2 Li1 47.1(2) 3_667 3_666 ?
Se3 Li2 Li1 104.4(4) 2_647 3_666 ?
Ga1 Li2 Li1 109.6(4) . 3_666 ?
Se2 Li2 Li1 48.2(3) 1_655 2_646 ?
Se3 Li2 Li1 80.8(2) 4_565 2_646 ?
Se3 Li2 Li1 140.5(6) . 2_646 ?
Se3 Li2 Li1 104.4(4) 3_667 2_646 ?
Se3 Li2 Li1 47.1(2) 2_647 2_646 ?
Ga1 Li2 Li1 109.6(4) . 2_646 ?
Li1 Li2 Li1 80.7(4) 3_666 2_646 ?
Se2 Li2 Li1 139.8(3) 1_655 4_566 ?
Se3 Li2 Li1 47.5(2) 4_565 4_566 ?
Se3 Li2 Li1 98.6(4) . 4_566 ?
Se3 Li2 Li1 124.9(5) 3_667 4_566 ?
Se3 Li2 Li1 75.4(3) 2_647 4_566 ?
Ga1 Li2 Li1 75.1(3) . 4_566 ?
Li1 Li2 Li1 171.9(5) 3_666 4_566 ?
Li1 Li2 Li1 104.3(2) 2_646 4_566 ?
Se2 Li2 Li1 139.8(3) 1_655 1_556 ?
Se3 Li2 Li1 98.6(4) 4_565 1_556 ?
Se3 Li2 Li1 47.5(2) . 1_556 ?
Se3 Li2 Li1 75.4(3) 3_667 1_556 ?
Se3 Li2 Li1 124.9(5) 2_647 1_556 ?
Ga1 Li2 Li1 75.1(3) . 1_556 ?
Li1 Li2 Li1 104.3(2) 3_666 1_556 ?
Li1 Li2 Li1 171.9(5) 2_646 1_556 ?
Li1 Li2 Li1 70.1(4) 4_566 1_556 ?
Se2 Li2 Li3 100.4(4) 1_655 1_656 ?
Se3 Li2 Li3 131.7(3) 4_565 1_656 ?
Se3 Li2 Li3 131.7(3) . 1_656 ?
Se3 Li2 Li3 46.2(2) 3_667 1_656 ?
Se3 Li2 Li3 46.2(2) 2_647 1_656 ?
Ga1 Li2 Li3 172.4(5) . 1_656 ?
Li1 Li2 Li3 76.0(3) 3_666 1_656 ?
Li1 Li2 Li3 76.0(3) 2_646 1_656 ?
Li1 Li2 Li3 98.8(4) 4_566 1_656 ?
Li1 Li2 Li3 98.8(4) 1_556 1_656 ?
Se1 Li4 Se1 180.0 . 3_666 ?
Se1 Li4 Se3 92.33(2) . 3_666 ?
Se1 Li4 Se3 87.67(2) 3_666 3_666 ?
Se1 Li4 Se3 87.67(2) . . ?
Se1 Li4 Se3 92.33(2) 3_666 . ?
Se3 Li4 Se3 180.0 3_666 . ?
Se1 Li4 Se2 92.08(2) . 3_566 ?
Se1 Li4 Se2 87.92(2) 3_666 3_566 ?
Se3 Li4 Se2 86.57(2) 3_666 3_566 ?
Se3 Li4 Se2 93.43(2) . 3_566 ?
Se1 Li4 Se2 87.92(2) . 1_655 ?
Se1 Li4 Se2 92.08(2) 3_666 1_655 ?
Se3 Li4 Se2 93.43(2) 3_666 1_655 ?
Se3 Li4 Se2 86.57(2) . 1_655 ?
Se2 Li4 Se2 180.00(2) 3_566 1_655 ?
Se1 Li4 Li3 100.83(15) . 3_566 ?
Se1 Li4 Li3 79.17(15) 3_666 3_566 ?
Se3 Li4 Li3 131.43(15) 3_666 3_566 ?
Se3 Li4 Li3 48.57(15) . 3_566 ?
Se2 Li4 Li3 46.81(18) 3_566 3_566 ?
Se2 Li4 Li3 133.19(18) 1_655 3_566 ?
Se1 Li4 Li3 79.17(15) . 1_655 ?
Se1 Li4 Li3 100.83(15) 3_666 1_655 ?
Se3 Li4 Li3 48.57(15) 3_666 1_655 ?
Se3 Li4 Li3 131.43(15) . 1_655 ?
Se2 Li4 Li3 133.19(18) 3_566 1_655 ?
Se2 Li4 Li3 46.81(18) 1_655 1_655 ?
Li3 Li4 Li3 180.0 3_566 1_655 ?
Se1 Li4 Li1 47.36(14) . . ?
Se1 Li4 Li1 132.64(14) 3_666 . ?
Se3 Li4 Li1 78.37(17) 3_666 . ?
Se3 Li4 Li1 101.63(17) . . ?
Se2 Li4 Li1 46.68(14) 3_566 . ?
Se2 Li4 Li1 133.32(14) 1_655 . ?
Li3 Li4 Li1 77.2(2) 3_566 . ?
Li3 Li4 Li1 102.8(2) 1_655 . ?
Se1 Li4 Li1 132.64(14) . 3_666 ?
Se1 Li4 Li1 47.36(14) 3_666 3_666 ?
Se3 Li4 Li1 101.63(17) 3_666 3_666 ?
Se3 Li4 Li1 78.37(17) . 3_666 ?
Se2 Li4 Li1 133.32(14) 3_566 3_666 ?
Se2 Li4 Li1 46.68(14) 1_655 3_666 ?
Li3 Li4 Li1 102.8(2) 3_566 3_666 ?
Li3 Li4 Li1 77.2(2) 1_655 3_666 ?
Li1 Li4 Li1 180.0 . 3_666 ?

loop_
_geom_bond_atom_site_label_1
_geom_bond_atom_site_label_2
_geom_bond_distance
_geom_bond_site_symmetry_2
_geom_bond_publ_flag
Ga1 Se1 2.3994(11) . ?
Ga1 Se2 2.4176(11) . ?
Ga1 Se3 2.4199(7) 4_565 ?
Ga1 Se3 2.4199(7) . ?
Ga1 Li3 2.999(11) . ?
Ga1 Li1 3.021(9) 2_546 ?
Ga1 Li1 3.021(9) 3_566 ?
Ga1 Li2 3.261(14) . ?
Se1 Li1 2.530(9) 4_565 ?
Se1 Li1 2.530(9) . ?
Se1 Li3 2.634(11) . ?
Se1 Li4 2.7880(6) . ?
Se1 Li4 2.7880(6) 2_646 ?
Se2 Li3 2.529(11) . ?
Se2 Li1 2.534(9) 3_566 ?
Se2 Li1 2.534(8) 2_546 ?
Se2 Li2 2.713(16) 1_455 ?
Se2 Li4 2.9544(6) 2_546 ?
Se2 Li4 2.9544(6) 1_455 ?
Se3 Li1 2.557(10) 1_556 ?
Se3 Li3 2.590(6) 3_566 ?
Se3 Li1 2.616(10) 3_566 ?
Se3 Li2 2.718(10) . ?
Se3 Li4 2.8568(7) . ?
Se3 Li2 3.025(10) 3_667 ?
Li1 Li3 2.952(14) . ?
Li1 Li1 3.00(2) 3_565 ?
Li1 Li2 3.339(14) 3_666 ?
Li1 Li4 3.370(10) . ?
Li1 Li2 3.423(15) 1_554 ?
Li3 Li4 3.346(9) 2_546 ?
Li3 Li4 3.346(9) 1_455 ?
Li3 Li2 3.490(18) 1_454 ?
